data_4001707
loop_
_publ_author_name
'Tan, Yan-Xi'
'He, Yan-Ping'
'Zhang, Jian'

_publ_section_title
;
 Cluster-Organic Framework Materials as Heterogeneous Catalysts for High
 Efficient Addition Reaction of Diethylzinc to Aromatic Aldehydes
;
_journal_issue 24
_journal_name_full 'Chemistry of Materials'
_journal_page_first 4711
_journal_paper_doi 10.1021/cm302953x
_journal_volume 24
_journal_year 2012
_chemical_formula_sum 'C72 H48 Cu12 I12 N12 O29 Zn8'
_chemical_formula_weight 4353.74
_chemical_name_systematic
; 
 ? 
;
_space_group_IT_number 218
_symmetry_cell_setting cubic
_symmetry_space_group_name_Hall 'P -4n 2 3'
_symmetry_space_group_name_H-M 'P -4 3 n'
_atom_sites_solution_hydrogens geom
_atom_sites_solution_primary direct
_atom_sites_solution_secondary difmap
_audit_creation_method SHELXL-97
_cell_angle_alpha 90.00
_cell_angle_beta 90.00
_cell_angle_gamma 90.00
_cell_formula_units_Z 2
_cell_length_a 18.9120(3)
_cell_length_b 18.9120(3)
_cell_length_c 18.9120(3)
_cell_measurement_reflns_used 4962
_cell_measurement_temperature 293(2)
_cell_measurement_theta_max 25.03
_cell_measurement_theta_min 3.18
_cell_volume 6764.14(19)
_computing_structure_refinement 'SHELXL-97 (Sheldrick, 1997)'
_computing_structure_solution 'SHELXS-97 (Sheldrick, 1990)'
_diffrn_ambient_temperature 293(2)
_diffrn_detector_area_resol_mean none
_diffrn_measured_fraction_theta_full 0.979
_diffrn_measured_fraction_theta_max 0.979
_diffrn_measurement_device_type 'multiwire proportional'
_diffrn_measurement_method 'phi and omega scans'
_diffrn_radiation_monochromator graphite
_diffrn_radiation_source 'fine-focus sealed tube'
_diffrn_radiation_type MoK\a
_diffrn_radiation_wavelength 0.71073
_diffrn_reflns_av_R_equivalents 0.0355
_diffrn_reflns_av_sigmaI/netI 0.0436
_diffrn_reflns_limit_h_max 16
_diffrn_reflns_limit_h_min -12
_diffrn_reflns_limit_k_max 16
_diffrn_reflns_limit_k_min -6
_diffrn_reflns_limit_l_max 12
_diffrn_reflns_limit_l_min -19
_diffrn_reflns_number 4145
_diffrn_reflns_theta_full 24.97
_diffrn_reflns_theta_max 24.97
_diffrn_reflns_theta_min 2.41
_diffrn_standards_decay_% none
_diffrn_standards_interval_count none
_diffrn_standards_interval_time none
_diffrn_standards_number none
_exptl_absorpt_coefficient_mu 6.027
_exptl_absorpt_correction_T_max 0.7594
_exptl_absorpt_correction_T_min 0.7594
_exptl_absorpt_correction_type multi-scan
_exptl_absorpt_process_details none
_exptl_crystal_colour yellow
_exptl_crystal_density_diffrn 2.137
_exptl_crystal_density_method 'not measured'
_exptl_crystal_description prism
_exptl_crystal_F_000 4040
_exptl_crystal_size_max .16
_exptl_crystal_size_mid .15
_exptl_crystal_size_min .11
_refine_diff_density_max 1.687
_refine_diff_density_min -1.616
_refine_diff_density_rms 0.412
_refine_ls_abs_structure_details 'Flack H D (1983), Acta Cryst. A39, 876-881'
_refine_ls_abs_structure_Flack 0.23(14)
_refine_ls_extinction_coef 0.0021(4)
_refine_ls_extinction_expression Fc^*^=kFc[1+0.001xFc^2^\l^3^/sin(2\q)]^-1/4^
_refine_ls_extinction_method SHELXL
_refine_ls_goodness_of_fit_ref 1.141
_refine_ls_hydrogen_treatment none
_refine_ls_matrix_type full
_refine_ls_number_parameters 100
_refine_ls_number_reflns 1416
_refine_ls_number_restraints 0
_refine_ls_restrained_S_all 1.141
_refine_ls_R_factor_all 0.1171
_refine_ls_R_factor_gt 0.0821
_refine_ls_shift/su_max 0.003
_refine_ls_shift/su_mean 0.000
_refine_ls_structure_factor_coef Fsqd
_refine_ls_weighting_details 'calc w=1/[\s^2^(Fo^2^)+(0.1521P)^2^+1.6196P] where P=(Fo^2^+2Fc^2^)/3'
_refine_ls_weighting_scheme calc
_refine_ls_wR_factor_gt 0.2199
_refine_ls_wR_factor_ref 0.2450
_reflns_number_gt 988
_reflns_number_total 1416
_reflns_threshold_expression >2sigma(I)
_cod_data_source_file cm302953x_si_002.cif
_cod_data_source_block 1
_cod_original_sg_symbol_H-M P-43n
_cod_database_code 4001707

loop_
_symmetry_equiv_pos_as_xyz
'x, y, z'
'-x, -y, z'
'-x, y, -z'
'x, -y, -z'
'z, x, y'
'z, -x, -y'
'-z, -x, y'
'-z, x, -y'
'y, z, x'
'-y, z, -x'
'y, -z, -x'
'-y, -z, x'
'y+1/2, x+1/2, z+1/2'
'-y+1/2, -x+1/2, z+1/2'
'y+1/2, -x+1/2, -z+1/2'
'-y+1/2, x+1/2, -z+1/2'
'x+1/2, z+1/2, y+1/2'
'-x+1/2, z+1/2, -y+1/2'
'-x+1/2, -z+1/2, y+1/2'
'x+1/2, -z+1/2, -y+1/2'
'z+1/2, y+1/2, x+1/2'
'z+1/2, -y+1/2, -x+1/2'
'-z+1/2, y+1/2, -x+1/2'
'-z+1/2, -y+1/2, x+1/2'

loop_
_atom_site_label
_atom_site_type_symbol
_atom_site_fract_x
_atom_site_fract_y
_atom_site_fract_z
_atom_site_U_iso_or_equiv
_atom_site_adp_type
_atom_site_occupancy
_atom_site_symmetry_multiplicity
_atom_site_calc_flag
_atom_site_refinement_flags
Zn1 Zn 0.94020(15) 0.94020(15) 0.94020(15) 0.0851(14) Uani 1 3 d S
Zn2 Zn 0.8380(2) 0.8380(2) 0.8380(2) 0.142(2) Uani 1 3 d S
Cu1 Cu 0.56065(19) 1.2004(2) 0.9630(2) 0.1241(15) Uani 1 1 d .
I1 I 0.44497(11) 1.16841(10) 0.89154(13) 0.1220(11) Uani 1 1 d .
O1 O 0.7788(10) 0.9186(13) 0.8729(13) 0.131(7) Uani 1 1 d .
O2 O 0.8566(8) 0.9958(8) 0.9166(8) 0.082(4) Uani 1 1 d .
O3 O 1.0000 1.0000 1.0000 0.100(16) Uani 1 12 d S
N1 N 0.6362(14) 1.1317(11) 0.9371(12) 0.109(7) Uani 1 1 d .
C3 C 0.7417(10) 1.0385(17) 0.9094(13) 0.096(8) Uani 1 1 d .
C4 C 0.7585(13) 1.0987(14) 0.9320(13) 0.086(7) Uani 1 1 d .
H4A H 0.8053 1.1106 0.9414 0.104 Uiso 1 1 calc R
C5 C 0.7054(13) 1.1455(14) 0.9420(15) 0.095(8) Uani 1 1 d .
H5A H 0.7181 1.1917 0.9534 0.114 Uiso 1 1 calc R
C6 C 0.7942(13) 0.9759(14) 0.8987(15) 0.089(7) Uani 1 1 d .
C2 C 0.672(2) 1.012(2) 0.897(2) 0.161(13) Uiso 1 1 d .
H2A H 0.6598 0.9668 0.8801 0.193 Uiso 1 1 calc R
C1 C 0.622(2) 1.073(2) 0.916(2) 0.176(13) Uiso 1 1 d .
H1A H 0.5738 1.0630 0.9103 0.211 Uiso 1 1 calc R
O1W O 0.7821(19) 0.7821(19) 0.7821(19) 0.26(2) Uiso 1 3 d S

loop_
_atom_site_aniso_label
_atom_site_aniso_U_11
_atom_site_aniso_U_22
_atom_site_aniso_U_33
_atom_site_aniso_U_23
_atom_site_aniso_U_13
_atom_site_aniso_U_12
Zn1 0.0851(14) 0.0851(14) 0.0851(14) 0.0003(15) 0.0003(15) 0.0003(15)
Zn2 0.142(2) 0.142(2) 0.142(2) -0.004(3) -0.004(3) -0.004(3)
Cu1 0.100(2) 0.089(2) 0.184(4) -0.029(2) 0.001(2) 0.0096(19)
I1 0.1060(15) 0.0843(13) 0.176(2) -0.0211(12) -0.0236(13) 0.0077(10)
O1 0.079(11) 0.112(17) 0.20(2) 0.003(15) 0.020(13) -0.017(11)
O2 0.072(10) 0.083(9) 0.089(9) 0.022(8) 0.005(8) 0.000(8)
O3 0.100(16) 0.100(16) 0.100(16) 0.000 0.000 0.000
N1 0.139(19) 0.070(12) 0.118(17) -0.010(11) -0.005(14) -0.017(12)
C3 0.034(11) 0.15(3) 0.101(17) -0.049(16) 0.006(10) 0.002(14)
C4 0.057(13) 0.094(17) 0.107(18) -0.047(14) 0.011(13) -0.003(14)
C5 0.063(14) 0.108(19) 0.116(18) 0.000(15) -0.027(14) -0.026(14)
C6 0.072(17) 0.070(17) 0.124(19) 0.023(14) 0.007(14) -0.041(13)

loop_
_atom_type_symbol
_atom_type_description
_atom_type_scat_dispersion_real
_atom_type_scat_dispersion_imag
_atom_type_scat_source
C C 0.0033 0.0016 'International Tables Vol C Tables 4.2.6.8 and 6.1.1.4'
H H 0.0000 0.0000 'International Tables Vol C Tables 4.2.6.8 and 6.1.1.4'
N N 0.0061 0.0033 'International Tables Vol C Tables 4.2.6.8 and 6.1.1.4'
O O 0.0106 0.0060 'International Tables Vol C Tables 4.2.6.8 and 6.1.1.4'
Cu Cu 0.3201 1.2651 'International Tables Vol C Tables 4.2.6.8 and 6.1.1.4'
Zn Zn 0.2839 1.4301 'International Tables Vol C Tables 4.2.6.8 and 6.1.1.4'
I I -0.4742 1.8119 'International Tables Vol C Tables 4.2.6.8 and 6.1.1.4'

loop_
_geom_angle_atom_site_label_1
_geom_angle_atom_site_label_2
_geom_angle_atom_site_label_3
_geom_angle
_geom_angle_site_symmetry_1
_geom_angle_site_symmetry_3
O2 Zn1 O2 112.0(5) 9 .
O2 Zn1 O2 112.0(5) 9 5
O2 Zn1 O2 112.0(5) . 5
O2 Zn1 O3 106.8(5) 9 .
O2 Zn1 O3 106.8(5) . .
O2 Zn1 O3 106.8(5) 5 .
O1W Zn2 O1 109.1(7) . 9
O1W Zn2 O1 108.2(7) . 5
O1 Zn2 O1 111.0(7) 9 5
O1W Zn2 O1 106.3(7) . .
O1 Zn2 O1 111.0(7) 9 .
O1 Zn2 O1 111.1(7) 5 .
N1 Cu1 I1 108.6(7) . .
N1 Cu1 Cu1 138.4(7) . 24_675
I1 Cu1 Cu1 112.08(14) . 24_675
N1 Cu1 Cu1 156.0(7) . 22_476
I1 Cu1 Cu1 60.17(12) . 22_476
Cu1 Cu1 Cu1 60.40(18) 24_675 22_476
N1 Cu1 I1 109.4(7) . 24_675
I1 Cu1 I1 115.40(17) . 24_675
Cu1 Cu1 I1 59.36(15) 24_675 24_675
Cu1 Cu1 I1 63.8(2) 22_476 24_675
N1 Cu1 Cu1 137.7(7) . 3_657
I1 Cu1 Cu1 63.87(16) . 3_657
Cu1 Cu1 Cu1 59.80(9) 24_675 3_657
Cu1 Cu1 Cu1 59.80(9) 22_476 3_657
I1 Cu1 Cu1 110.88(10) 24_675 3_657
N1 Cu1 I1 97.3(7) . 3_657
I1 Cu1 I1 114.77(16) . 3_657
Cu1 Cu1 I1 57.96(14) 24_675 3_657
Cu1 Cu1 I1 106.73(14) 22_476 3_657
I1 Cu1 I1 109.72(14) 24_675 3_657
Cu1 Cu1 I1 57.27(17) 3_657 3_657
Cu1 I1 Cu1 60.47(14) . 22_476
Cu1 I1 Cu1 58.86(15) . 3_657
Cu1 I1 Cu1 58.24(13) 22_476 3_657
C6 O1 Zn2 132.3(18) . .
C6 O2 Zn1 130.3(16) . .
Zn1 O3 Zn1 109.5 . 3_757
Zn1 O3 Zn1 109.463(1) . 2_775
Zn1 O3 Zn1 109.488(2) 3_757 2_775
Zn1 O3 Zn1 109.488(1) . 4_577
Zn1 O3 Zn1 109.5 3_757 4_577
Zn1 O3 Zn1 109.463(1) 2_775 4_577
C5 N1 C1 115(3) . .
C5 N1 Cu1 123.8(17) . .
C1 N1 Cu1 121(3) . .
C4 C3 C2 128(3) . .
C4 C3 C6 125(2) . .
C2 C3 C6 107(3) . .
C3 C4 C5 117(2) . .
C3 C4 H4A 121.5 . .
C5 C4 H4A 121.5 . .
C4 C5 N1 126(2) . .
C4 C5 H5A 117.0 . .
N1 C5 H5A 117.0 . .
O1 C6 O2 126(3) . .
O1 C6 C3 125(2) . .
O2 C6 C3 109(2) . .
C1 C2 C3 105(3) . .
C1 C2 H2A 128.2 . .
C3 C2 H2A 126.6 . .
C2 C1 N1 129(4) . .
C2 C1 H1A 114.7 . .
N1 C1 H1A 116.4 . .

loop_
_geom_bond_atom_site_label_1
_geom_bond_atom_site_label_2
_geom_bond_distance
_geom_bond_site_symmetry_2
Zn1 O2 1.951(15) 9
Zn1 O2 1.951(15) .
Zn1 O2 1.951(15) 5
Zn1 O3 1.959(5) .
Zn2 O1W 1.76(6) .
Zn2 O1 2.00(2) 9
Zn2 O1 2.00(2) 5
Zn2 O1 2.00(2) .
Cu1 N1 1.99(3) .
Cu1 I1 2.641(4) .
Cu1 Cu1 2.671(6) 24_675
Cu1 Cu1 2.671(6) 22_476
Cu1 I1 2.663(4) 24_675
Cu1 Cu1 2.688(8) 3_657
Cu1 I1 2.819(6) 3_657
I1 Cu1 2.663(4) 22_476
I1 Cu1 2.819(6) 3_657
O1 C6 1.22(3) .
O2 C6 1.28(3) .
O3 Zn1 1.959(5) 3_757
O3 Zn1 1.959(5) 2_775
O3 Zn1 1.959(5) 4_577
N1 C5 1.34(3) .
N1 C1 1.22(4) .
C3 C4 1.26(3) .
C3 C2 1.44(4) .
C3 C6 1.56(4) .
C4 C5 1.35(3) .
C4 H4A 0.9300 .
C5 H5A 0.9300 .
C2 C1 1.54(5) .
C2 H2A 0.9300 .
C1 H1A 0.9300 .

loop_
_platon_squeeze_void_nr
_platon_squeeze_void_average_x
_platon_squeeze_void_average_y
_platon_squeeze_void_average_z
_platon_squeeze_void_volume
_platon_squeeze_void_count_electrons
1 0.000 0.000 0.500 9.4 12.1
2 0.000 0.250 0.500 244.8 156.2
3 0.000 0.500 0.000 9.4 12.0
4 0.000 0.500 0.500 9.4 11.4
5 0.000 0.750 0.500 244.8 157.3
6 0.250 0.500 1.000 244.5 156.8
7 0.193 0.177 0.188 4.6 2.1
8 0.193 0.823 0.812 5.7 2.8
9 0.502 -0.001 0.250 243.2 156.1
10 0.502 1.001 0.750 243.0 156.5
11 0.319 0.319 0.681 4.0 1.8
12 0.319 0.681 0.319 3.9 2.1
13 0.500 0.000 0.000 9.4 12.1
14 0.500 0.000 0.500 9.4 11.4
15 0.500 0.500 0.000 9.4 11.4
16 0.750 0.500 1.000 244.4 156.7
17 0.681 0.319 0.319 3.9 2.1
18 0.681 0.681 0.681 3.0 1.3
19 0.819 0.181 0.819 3.9 2.3
20 0.819 0.819 0.181 4.0 2.0
